data_4067143
loop_
_publ_author_name
'Bhadbhade, Mohan'
'Clentsmith, Guy K. B.'
'Field, Leslie D.'

_publ_section_title
;
 Sterically Hindered Diazabutadienes (DABs): Competing Reaction Pathways
 with MeLi
;
_journal_issue 23
_journal_name_full Organometallics
_journal_page_first 6509
_journal_paper_doi 10.1021/om100850p
_journal_volume 29
_journal_year 2010
_chemical_formula_sum 'C26 H37 Li N2 O'
_chemical_formula_weight 400.52
_chemical_name_systematic
; 
2,4,6-mesityl-DAB + 1 equiv MeLi, 15*Et2O, G2067.cif
;
_space_group_IT_number 29
_symmetry_cell_setting orthorhombic
_symmetry_space_group_name_Hall 'P 2c -2ac'
_symmetry_space_group_name_H-M 'P c a 21'
_atom_sites_solution_hydrogens geom
_atom_sites_solution_primary direct
_atom_sites_solution_secondary difmap
_audit_creation_method SHELXL-97
_cell_angle_alpha 90.00
_cell_angle_beta 90.00
_cell_angle_gamma 90.00
_cell_formula_units_Z 4
_cell_length_a 16.436(3)
_cell_length_b 8.7758(17)
_cell_length_c 17.154(4)
_cell_measurement_reflns_used 937
_cell_measurement_temperature 150(2)
_cell_measurement_theta_max 19.16
_cell_measurement_theta_min 2.63
_cell_volume 2474.3(9)
_computing_cell_refinement
;
        APEX2(Bruker, 2007, Bruker AXS Inc.,Madison, USA)
;
_computing_data_collection
;
        APEX2(Bruker, 2007, Bruker AXS Inc., Madison, USA)
;
_computing_data_reduction
;
        APEX2(Bruker, 2007, Bruker AXS Inc., Madison, USA)
;
_computing_molecular_graphics 'SHELXTL-Plus. Sheldrick, G. M. (2008)'
_computing_structure_refinement 'SHELXL-97. Sheldrick, G. M. (2008)'
_computing_structure_solution 'SHELXS-97. Sheldrick, G. M. (2008)'
_diffrn_ambient_temperature 150(2)
_diffrn_measured_fraction_theta_full 0.997
_diffrn_measured_fraction_theta_max 0.997
_diffrn_measurement_device_type 'Bruker kappa APEXII CCD Area Detector'
_diffrn_measurement_method '\f scans, and \w scans with \k offsets'
_diffrn_radiation_monochromator graphite
_diffrn_radiation_source 'fine-focus sealed tube'
_diffrn_radiation_type MoK\a
_diffrn_radiation_wavelength 0.71073
_diffrn_reflns_av_R_equivalents 0.1215
_diffrn_reflns_av_sigmaI/netI 0.1611
_diffrn_reflns_limit_h_max 17
_diffrn_reflns_limit_h_min -19
_diffrn_reflns_limit_k_max 9
_diffrn_reflns_limit_k_min -10
_diffrn_reflns_limit_l_max 19
_diffrn_reflns_limit_l_min -20
_diffrn_reflns_number 8557
_diffrn_reflns_theta_full 25.00
_diffrn_reflns_theta_max 25.00
_diffrn_reflns_theta_min 2.75
_exptl_absorpt_coefficient_mu 0.064
_exptl_absorpt_correction_T_max 0.9915
_exptl_absorpt_correction_T_min 0.9833
_exptl_absorpt_correction_type multi-scan
_exptl_absorpt_process_details '(SADABS; Sheldrick, 2003)'
_exptl_crystal_colour yellow
_exptl_crystal_density_diffrn 1.075
_exptl_crystal_density_method 'not measured'
_exptl_crystal_description Plates
_exptl_crystal_F_000 872
_exptl_crystal_size_max 0.26
_exptl_crystal_size_mid 0.14
_exptl_crystal_size_min 0.13
_refine_diff_density_max 0.242
_refine_diff_density_min -0.183
_refine_diff_density_rms 0.043
_refine_ls_abs_structure_details 'Flack H D (1983), Acta Cryst. A39, 876-881'
_refine_ls_abs_structure_Flack -3(4)
_refine_ls_extinction_method none
_refine_ls_goodness_of_fit_ref 0.869
_refine_ls_hydrogen_treatment riding
_refine_ls_matrix_type full
_refine_ls_number_parameters 280
_refine_ls_number_reflns 4011
_refine_ls_number_restraints 1
_refine_ls_restrained_S_all 0.869
_refine_ls_R_factor_all 0.1641
_refine_ls_R_factor_gt 0.0614
_refine_ls_shift/su_max 0.000
_refine_ls_shift/su_mean 0.000
_refine_ls_structure_factor_coef Fsqd
_refine_ls_weighting_details 'calc w=1/[\s^2^(Fo^2^)+(0.1000P)^2^+0.3852P] where P=(Fo^2^+2Fc^2^)/3'
_refine_ls_weighting_scheme calc
_refine_ls_wR_factor_gt 0.1414
_refine_ls_wR_factor_ref 0.1950
_reflns_number_gt 1964
_reflns_number_total 4011
_reflns_threshold_expression >2sigma(I)
_cod_data_source_file om100850p_si_001.cif
_cod_data_source_block inpca21
_cod_depositor_comments
;
The following automatic conversions were performed:

'_symmetry_cell_setting' value 'Orthorhombic' changed to
'orthorhombic' according to
/home/saulius/struct/CIF-dictionaries/cif_core.dic dictionary named
'cif_core.dic' version 2.4.1 from
2010-06-29.

'_exptl_absorpt_correction_type' value 'Multi-scan'
changed to 'multi-scan' according to
/home/saulius/struct/CIF-dictionaries/cif_core.dic dictionary named
'cif_core.dic' version 2.4.1 from 2010-06-29.

Automatic conversion script
Id: cif_fix_values 1715 2011-07-08 13:25:40Z adriana 
;
_cod_original_cell_volume 2474.3(8)
_cod_original_sg_symbol_H-M Pca2(1)
_cod_database_code 4067143

loop_
_symmetry_equiv_pos_as_xyz
'x, y, z'
'-x, -y, z+1/2'
'x+1/2, -y, z'
'-x+1/2, y, z+1/2'

loop_
_atom_site_label
_atom_site_type_symbol
_atom_site_fract_x
_atom_site_fract_y
_atom_site_fract_z
_atom_site_U_iso_or_equiv
_atom_site_adp_type
_atom_site_occupancy
_atom_site_symmetry_multiplicity
_atom_site_calc_flag
_atom_site_refinement_flags
_atom_site_disorder_assembly
_atom_site_disorder_group
N1 N 0.3878(3) 0.2152(5) 0.2108(2) 0.0388(11) Uani 1 1 d . A 1
N2 N 0.5064(3) 0.3402(5) 0.2947(2) 0.0375(11) Uani 1 1 d . A 1
Li1 Li 0.4453(6) 0.4039(11) 0.2024(6) 0.050(3) Uani 1 1 d . A 1
C1 C 0.4179(3) 0.1309(6) 0.2693(3) 0.0417(13) Uani 1 1 d . A 1
C2 C 0.4779(3) 0.2092(6) 0.3204(3) 0.0385(13) Uani 1 1 d . A 1
C4 C 0.5017(4) 0.1395(8) 0.3934(3) 0.0565(17) Uani 1 1 d . A 1
H4A H 0.5272 0.0406 0.3831 0.085 Uiso 1 1 calc R A 1
H4B H 0.4535 0.1249 0.4262 0.085 Uiso 1 1 calc R A 1
H4C H 0.5405 0.2059 0.4204 0.085 Uiso 1 1 calc R A 1
C3 C 0.4002(4) -0.0240(6) 0.2824(4) 0.0598(19) Uani 1 1 d . A 1
H3A H 0.3643 -0.0767 0.2484 0.072 Uiso 1 1 calc R A 1
H3B H 0.4240 -0.0757 0.3253 0.072 Uiso 1 1 calc R A 1
C17 C 0.7018(4) 0.5648(7) 0.4060(3) 0.0435(15) Uani 1 1 d . A 1
C16 C 0.6234(4) 0.6184(6) 0.4125(3) 0.0445(14) Uani 1 1 d . A 1
H16 H 0.6136 0.7084 0.4418 0.053 Uiso 1 1 calc R A 1
C19 C 0.6510(4) 0.3539(6) 0.3276(3) 0.0421(14) Uani 1 1 d . A 1
C14 C 0.5723(3) 0.4108(6) 0.3351(3) 0.0371(13) Uani 1 1 d . A 1
C10 C 0.2531(3) 0.1221(6) 0.1710(3) 0.0362(13) Uani 1 1 d . A 1
C5 C 0.3360(3) 0.1385(6) 0.1578(3) 0.0379(13) Uani 1 1 d . A 1
C15 C 0.5584(3) 0.5446(6) 0.3775(3) 0.0407(14) Uani 1 1 d . A 1
C6 C 0.3702(3) 0.0798(6) 0.0884(3) 0.0380(14) Uani 1 1 d . A 1
C18 C 0.7147(3) 0.4329(7) 0.3629(3) 0.0492(15) Uani 1 1 d . A 1
H18 H 0.7686 0.3954 0.3573 0.059 Uiso 1 1 calc R A 1
C9 C 0.2056(3) 0.0453(6) 0.1172(3) 0.0408(14) Uani 1 1 d . A 1
H9 H 0.1490 0.0335 0.1267 0.049 Uiso 1 1 calc R A 1
C8 C 0.2400(3) -0.0161(5) 0.0481(3) 0.0395(13) Uani 1 1 d . A 1
C7 C 0.3203(3) 0.0052(6) 0.0356(3) 0.0400(14) Uani 1 1 d . A 1
H7 H 0.3435 -0.0325 -0.0114 0.048 Uiso 1 1 calc R A 1
C21 C 0.7731(3) 0.6478(7) 0.4422(4) 0.0601(18) Uani 1 1 d . A 1
H21A H 0.7529 0.7266 0.4778 0.090 Uiso 1 1 calc R A 1
H21B H 0.8057 0.6955 0.4010 0.090 Uiso 1 1 calc R A 1
H21C H 0.8069 0.5753 0.4712 0.090 Uiso 1 1 calc R A 1
C11 C 0.4593(3) 0.0978(7) 0.0738(3) 0.0510(16) Uani 1 1 d . A 1
H11A H 0.4739 0.0458 0.0253 0.076 Uiso 1 1 calc R A 1
H11B H 0.4899 0.0531 0.1172 0.076 Uiso 1 1 calc R A 1
H11C H 0.4725 0.2063 0.0695 0.076 Uiso 1 1 calc R A 1
C13 C 0.2161(3) 0.1832(7) 0.2444(3) 0.0543(17) Uani 1 1 d . A 1
H13A H 0.2409 0.1329 0.2895 0.081 Uiso 1 1 calc R A 1
H13B H 0.1574 0.1636 0.2441 0.081 Uiso 1 1 calc R A 1
H13C H 0.2258 0.2932 0.2475 0.081 Uiso 1 1 calc R A 1
C12 C 0.1864(4) -0.1020(7) -0.0091(4) 0.0599(18) Uani 1 1 d . A 1
H12A H 0.1865 -0.0492 -0.0594 0.090 Uiso 1 1 calc R A 1
H12B H 0.1307 -0.1066 0.0112 0.090 Uiso 1 1 calc R A 1
H12C H 0.2074 -0.2057 -0.0159 0.090 Uiso 1 1 calc R A 1
C20 C 0.4736(3) 0.6068(7) 0.3847(4) 0.0558(17) Uani 1 1 d . A 1
H20A H 0.4536 0.6368 0.3331 0.084 Uiso 1 1 calc R A 1
H20B H 0.4739 0.6958 0.4193 0.084 Uiso 1 1 calc R A 1
H20C H 0.4378 0.5283 0.4066 0.084 Uiso 1 1 calc R A 1
C22 C 0.6687(4) 0.2143(7) 0.2800(4) 0.0616(19) Uani 1 1 d . A 1
H22A H 0.7273 0.2077 0.2701 0.092 Uiso 1 1 calc R A 1
H22B H 0.6395 0.2203 0.2303 0.092 Uiso 1 1 calc R A 1
H22C H 0.6509 0.1235 0.3086 0.092 Uiso 1 1 calc R A 1
O1E O 0.4533(2) 0.5665(4) 0.1294(3) 0.0569(11) Uani 1 1 d . A 1
C2E C 0.3838(4) 0.6449(7) 0.0996(4) 0.073(2) Uani 1 1 d . A 1
H2E1 H 0.3839 0.6404 0.0420 0.088 Uiso 1 1 calc R A 1
H2E2 H 0.3860 0.7533 0.1154 0.088 Uiso 1 1 calc R A 1
C4E C 0.5971(4) 0.5365(10) 0.1267(5) 0.086(2) Uani 1 1 d . A 1
H4E1 H 0.5975 0.5267 0.1836 0.130 Uiso 1 1 calc R A 1
H4E2 H 0.6482 0.5834 0.1094 0.130 Uiso 1 1 calc R A 1
H4E3 H 0.5917 0.4353 0.1031 0.130 Uiso 1 1 calc R A 1
C3E C 0.5285(4) 0.6323(9) 0.1028(5) 0.087(3) Uani 1 1 d . A 1
H3E1 H 0.5348 0.7357 0.1250 0.104 Uiso 1 1 calc R A 1
H3E2 H 0.5276 0.6413 0.0452 0.104 Uiso 1 1 calc R A 1
C1E C 0.3090(4) 0.5750(9) 0.1298(5) 0.090(2) Uani 1 1 d . A 1
H1E1 H 0.3094 0.4656 0.1185 0.135 Uiso 1 1 calc R A 1
H1E2 H 0.2617 0.6222 0.1047 0.135 Uiso 1 1 calc R A 1
H1E3 H 0.3058 0.5907 0.1862 0.135 Uiso 1 1 calc R A 1

loop_
_atom_site_aniso_label
_atom_site_aniso_U_11
_atom_site_aniso_U_22
_atom_site_aniso_U_33
_atom_site_aniso_U_23
_atom_site_aniso_U_13
_atom_site_aniso_U_12
N1 0.053(3) 0.031(3) 0.032(3) -0.004(2) -0.008(2) -0.002(2)
N2 0.045(3) 0.026(2) 0.042(3) 0.000(2) -0.006(2) -0.002(2)
Li1 0.063(6) 0.040(6) 0.049(6) 0.011(5) -0.014(5) -0.011(5)
C1 0.052(3) 0.035(3) 0.038(3) 0.001(3) 0.000(3) -0.004(3)
C2 0.046(3) 0.034(3) 0.036(4) -0.004(3) -0.005(3) 0.001(3)
C4 0.078(4) 0.053(4) 0.038(4) 0.005(3) -0.008(3) -0.011(3)
C3 0.086(5) 0.040(4) 0.053(4) 0.009(3) -0.018(3) -0.016(3)
C17 0.054(4) 0.039(4) 0.038(3) 0.000(3) -0.002(3) -0.002(3)
C16 0.063(4) 0.030(3) 0.041(3) -0.006(3) 0.003(3) -0.002(3)
C19 0.048(4) 0.037(3) 0.042(3) 0.001(3) -0.002(3) 0.003(3)
C14 0.042(3) 0.032(3) 0.038(3) 0.005(3) -0.007(2) -0.001(3)
C10 0.045(3) 0.032(3) 0.032(3) -0.004(2) 0.006(3) -0.006(3)
C5 0.043(3) 0.033(3) 0.038(3) 0.005(3) -0.006(3) -0.004(3)
C15 0.048(4) 0.034(3) 0.040(4) -0.003(3) -0.004(3) 0.000(3)
C6 0.041(3) 0.041(3) 0.032(3) 0.008(3) 0.000(3) 0.001(3)
C18 0.047(3) 0.046(4) 0.054(4) 0.002(3) -0.006(3) 0.006(3)
C9 0.039(3) 0.035(3) 0.048(4) 0.004(3) -0.003(3) -0.007(3)
C8 0.052(4) 0.031(3) 0.036(3) 0.000(3) -0.009(3) 0.003(3)
C7 0.048(4) 0.042(3) 0.031(3) 0.001(3) 0.000(3) 0.007(3)
C21 0.055(4) 0.059(4) 0.067(5) -0.013(3) -0.009(3) -0.005(4)
C11 0.059(4) 0.052(4) 0.042(4) -0.006(3) -0.003(3) 0.006(3)
C13 0.065(4) 0.053(4) 0.045(4) -0.010(3) 0.009(3) -0.009(3)
C12 0.066(4) 0.055(4) 0.058(4) -0.009(3) -0.016(3) -0.004(4)
C20 0.048(4) 0.050(4) 0.069(4) -0.013(3) -0.002(3) 0.003(3)
C22 0.061(4) 0.044(4) 0.079(5) -0.022(4) 0.003(4) 0.007(3)
O1E 0.063(3) 0.036(2) 0.071(3) 0.021(2) -0.014(2) -0.006(2)
C2E 0.091(5) 0.046(4) 0.083(5) 0.020(4) -0.009(4) 0.007(4)
C4E 0.062(5) 0.109(7) 0.088(5) 0.014(5) 0.006(4) -0.010(5)
C3E 0.080(6) 0.080(6) 0.100(7) 0.035(5) 0.004(4) -0.018(5)
C1E 0.061(5) 0.097(6) 0.113(6) 0.026(6) 0.005(4) 0.027(5)

loop_
_atom_type_symbol
_atom_type_description
_atom_type_scat_dispersion_real
_atom_type_scat_dispersion_imag
_atom_type_scat_source
C C 0.0033 0.0016 'International Tables Vol C Tables 4.2.6.8 and 6.1.1.4'
H H 0.0000 0.0000 'International Tables Vol C Tables 4.2.6.8 and 6.1.1.4'
Li Li -0.0003 0.0001 'International Tables Vol C Tables 4.2.6.8 and 6.1.1.4'
N N 0.0061 0.0033 'International Tables Vol C Tables 4.2.6.8 and 6.1.1.4'
O O 0.0106 0.0060 'International Tables Vol C Tables 4.2.6.8 and 6.1.1.4'

loop_
_geom_angle_atom_site_label_1
_geom_angle_atom_site_label_2
_geom_angle_atom_site_label_3
_geom_angle
C1 N1 C5 116.1(4)
C1 N1 Li1 110.6(4)
C5 N1 Li1 131.3(5)
C2 N2 C14 119.0(4)
C2 N2 Li1 109.7(4)
C14 N2 Li1 131.2(4)
O1E Li1 N1 137.2(6)
O1E Li1 N2 135.3(5)
N1 Li1 N2 86.9(4)
O1E Li1 C1 163.4(5)
N1 Li1 C1 27.8(2)
N2 Li1 C1 59.2(3)
O1E Li1 C2 162.4(5)
N1 Li1 C2 59.6(3)
N2 Li1 C2 27.3(2)
C1 Li1 C2 32.01(19)
N1 C1 C3 125.2(5)
N1 C1 C2 115.5(5)
C3 C1 C2 119.2(5)
N1 C1 Li1 41.6(3)
C3 C1 Li1 164.0(5)
C2 C1 Li1 74.3(4)
N2 C2 C4 124.2(5)
N2 C2 C1 116.2(5)
C4 C2 C1 119.6(5)
N2 C2 Li1 42.9(3)
C4 C2 Li1 165.6(5)
C1 C2 Li1 73.7(4)
C1 C3 H3A 120.0
C1 C3 H3B 120.0
H3A C3 H3B 120.0
C16 C17 C18 118.1(5)
C16 C17 C21 121.8(5)
C18 C17 C21 120.1(5)
C17 C16 C15 121.8(5)
C17 C16 H16 119.1
C15 C16 H16 119.1
C14 C19 C18 118.6(5)
C14 C19 C22 121.6(5)
C18 C19 C22 119.7(5)
C19 C14 C15 120.0(5)
C19 C14 N2 120.3(5)
C15 C14 N2 119.5(5)
C9 C10 C5 119.7(5)
C9 C10 C13 120.4(5)
C5 C10 C13 119.9(5)
C10 C5 C6 119.3(5)
C10 C5 N1 122.3(5)
C6 C5 N1 118.4(5)
C16 C15 C14 119.5(5)
C16 C15 C20 120.7(5)
C14 C15 C20 119.9(5)
C7 C6 C5 119.1(5)
C7 C6 C11 121.4(5)
C5 C6 C11 119.5(5)
C17 C18 C19 122.0(5)
C17 C18 H18 119.0
C19 C18 H18 119.0
C10 C9 C8 121.1(5)
C10 C9 H9 119.4
C8 C9 H9 119.4
C7 C8 C9 118.0(5)
C7 C8 C12 122.2(5)
C9 C8 C12 119.8(5)
C8 C7 C6 122.7(5)
C8 C7 H7 118.7
C6 C7 H7 118.7
C2E O1E C3E 112.4(5)
C2E O1E Li1 122.8(5)
C3E O1E Li1 124.7(5)
O1E C2E C1E 110.1(5)
O1E C2E H2E1 109.6
C1E C2E H2E1 109.6
O1E C2E H2E2 109.6
C1E C2E H2E2 109.6
H2E1 C2E H2E2 108.2
O1E C3E C4E 110.0(6)
O1E C3E H3E1 109.7
C4E C3E H3E1 109.7
O1E C3E H3E2 109.7
C4E C3E H3E2 109.7
H3E1 C3E H3E2 108.2

loop_
_geom_bond_atom_site_label_1
_geom_bond_atom_site_label_2
_geom_bond_distance
N1 C1 1.341(7)
N1 C5 1.416(6)
N1 Li1 1.911(10)
N2 C2 1.318(6)
N2 C14 1.427(6)
N2 Li1 1.956(10)
Li1 O1E 1.904(10)
Li1 C1 2.694(11)
Li1 C2 2.703(11)
C1 C3 1.408(7)
C1 C2 1.488(7)
C2 C4 1.448(7)
C4 H4A 0.9800
C4 H4B 0.9800
C4 H4C 0.9800
C3 H3A 0.9500
C3 H3B 0.9500
C17 C16 1.377(7)
C17 C18 1.390(8)
C17 C21 1.513(7)
C16 C15 1.386(7)
C16 H16 0.9500
C19 C14 1.393(7)
C19 C18 1.395(7)
C19 C22 1.500(8)
C14 C15 1.400(7)
C10 C9 1.384(7)
C10 C5 1.389(7)
C10 C13 1.497(7)
C5 C6 1.414(7)
C15 C20 1.502(7)
C6 C7 1.387(7)
C6 C11 1.494(7)
C18 H18 0.9500
C9 C8 1.420(8)
C9 H9 0.9500
C8 C7 1.349(7)
C8 C12 1.520(8)
C7 H7 0.9500
C21 H21A 0.9800
C21 H21B 0.9800
C21 H21C 0.9800
C11 H11A 0.9800
C11 H11B 0.9800
C11 H11C 0.9800
C13 H13A 0.9800
C13 H13B 0.9800
C13 H13C 0.9800
C12 H12A 0.9800
C12 H12B 0.9800
C12 H12C 0.9800
C20 H20A 0.9800
C20 H20B 0.9800
C20 H20C 0.9800
C22 H22A 0.9800
C22 H22B 0.9800
C22 H22C 0.9800
O1E C2E 1.428(7)
O1E C3E 1.438(8)
C2E C1E 1.468(9)
C2E H2E1 0.9900
C2E H2E2 0.9900
C4E C3E 1.466(9)
C4E H4E1 0.9800
C4E H4E2 0.9800
C4E H4E3 0.9800
C3E H3E1 0.9900
C3E H3E2 0.9900
C1E H1E1 0.9800
C1E H1E2 0.9800
C1E H1E3 0.9800
